data_7129414
loop_
_publ_author_name
'Ma, Yunsheng'
'Tang, Xiaoyan'
'Chen, Ming'
'Mishima, Akio'
'Li, Liangchun'
'Hori, Akihiro'
'Wu, Xiaoyu'
'Ding, Lifeng'
'Kusaka, Shinpei'
'Matsuda, Ryotaro'

_publ_section_title
;
 Design of a MOF based on octa-nuclear zinc clusters realizing both
 thermal stability and structural flexibility
;
_journal_name_full 'Chemical Communications'
_journal_paper_doi 10.1039/D1CC05893B
_journal_year 2022
_chemical_formula_moiety 'C90 H48 O27 Zn8'
_chemical_formula_sum 'C90 H48 O27 Zn8'
_chemical_formula_weight 2084.24
_space_group_crystal_system trigonal
_space_group_IT_number 167
_space_group_name_Hall '-R 3 2"c'
_space_group_name_H-M_alt 'R -3 c :H'
_atom_sites_solution_hydrogens geom
_audit_creation_method SHELXL-2018/3
_audit_update_record
;
2021-08-29 deposited with the CCDC.	2021-12-15 downloaded from the CCDC.
;
_cell_angle_alpha 90
_cell_angle_beta 90
_cell_angle_gamma 120
_cell_formula_units_Z 12
_cell_length_a 19.3732(9)
_cell_length_b 19.3732(9)
_cell_length_c 78.804(3)
_cell_measurement_reflns_used 16479
_cell_measurement_temperature 103(2)
_cell_measurement_theta_max 21.1760
_cell_measurement_theta_min 2.2120
_cell_volume 25614.2(19)
_computing_structure_refinement 'SHELXL-2018/3 (Sheldrick, 2018)'
_diffrn_ambient_temperature 103(2)
_diffrn_measured_fraction_theta_full 0.980
_diffrn_measured_fraction_theta_max 0.981
_diffrn_measurement_device_type 'XtaLAB Pro: Kappa single'
_diffrn_radiation_type MoK\a
_diffrn_radiation_wavelength 0.71073
_diffrn_reflns_av_R_equivalents 0.0703
_diffrn_reflns_av_unetI/netI 0.0633
_diffrn_reflns_Laue_measured_fraction_full 0.980
_diffrn_reflns_Laue_measured_fraction_max 0.981
_diffrn_reflns_limit_h_max 22
_diffrn_reflns_limit_h_min -23
_diffrn_reflns_limit_k_max 21
_diffrn_reflns_limit_k_min -23
_diffrn_reflns_limit_l_max 87
_diffrn_reflns_limit_l_min -94
_diffrn_reflns_number 55272
_diffrn_reflns_point_group_measured_fraction_full 0.980
_diffrn_reflns_point_group_measured_fraction_max 0.981
_diffrn_reflns_theta_full 25.242
_diffrn_reflns_theta_max 25.499
_diffrn_reflns_theta_min 2.102
_exptl_absorpt_coefficient_mu 2.287
_exptl_crystal_colour pale-yellow
_exptl_crystal_density_diffrn 1.621
_exptl_crystal_description block
_exptl_crystal_F_000 12528
_exptl_crystal_size_max 0.210
_exptl_crystal_size_mid 0.150
_exptl_crystal_size_min 0.130
_refine_diff_density_max 1.004
_refine_diff_density_min -1.679
_refine_diff_density_rms 0.173
_refine_ls_extinction_method none
_refine_ls_goodness_of_fit_ref 1.216
_refine_ls_hydrogen_treatment constr
_refine_ls_matrix_type full
_refine_ls_number_parameters 376
_refine_ls_number_reflns 5212
_refine_ls_number_restraints 0
_refine_ls_restrained_S_all 1.216
_refine_ls_R_factor_all 0.2269
_refine_ls_R_factor_gt 0.1275
_refine_ls_shift/su_max 0.145
_refine_ls_shift/su_mean 0.005
_refine_ls_structure_factor_coef Fsqd
_refine_ls_weighting_details 'w=1/[\s^2^(Fo^2^)+(0.1720P)^2^+0.4726P] where P=(Fo^2^+2Fc^2^)/3'
_refine_ls_weighting_scheme calc
_refine_ls_wR_factor_gt 0.3326
_refine_ls_wR_factor_ref 0.3693
_reflns_Friedel_coverage 0.000
_reflns_number_gt 2036
_reflns_number_total 5212
_reflns_threshold_expression 'I > 2\s(I)'
_cod_data_source_file d1cc05893b2.cif
_cod_data_source_block Zn8-de
_cod_original_cell_volume 25614(3)
_cod_database_code 7129414
_shelx_shelxl_version_number 2018/3
_shelx_space_group_comment
;
The symmetry employed for this shelxl refinement is uniquely defined
by the following loop, which should always be used as a source of
symmetry information in preference to the above space-group names.
They are only intended as comments.
;
_shelx_estimated_absorpt_t_min 0.645
_shelx_estimated_absorpt_t_max 0.755
_platon_squeeze_void_probe_radius 1.20

loop_
_space_group_symop_operation_xyz
'x, y, z'
'-y, x-y, z'
'-x+y, -x, z'
'y, x, -z+1/2'
'x-y, -y, -z+1/2'
'-x, -x+y, -z+1/2'
'x+2/3, y+1/3, z+1/3'
'-y+2/3, x-y+1/3, z+1/3'
'-x+y+2/3, -x+1/3, z+1/3'
'y+2/3, x+1/3, -z+5/6'
'x-y+2/3, -y+1/3, -z+5/6'
'-x+2/3, -x+y+1/3, -z+5/6'
'x+1/3, y+2/3, z+2/3'
'-y+1/3, x-y+2/3, z+2/3'
'-x+y+1/3, -x+2/3, z+2/3'
'y+1/3, x+2/3, -z+7/6'
'x-y+1/3, -y+2/3, -z+7/6'
'-x+1/3, -x+y+2/3, -z+7/6'
'-x, -y, -z'
'y, -x+y, -z'
'x-y, x, -z'
'-y, -x, z-1/2'
'-x+y, y, z-1/2'
'x, x-y, z-1/2'
'-x+2/3, -y+1/3, -z+1/3'
'y+2/3, -x+y+1/3, -z+1/3'
'x-y+2/3, x+1/3, -z+1/3'
'-y+2/3, -x+1/3, z-1/6'
'-x+y+2/3, y+1/3, z-1/6'
'x+2/3, x-y+1/3, z-1/6'
'-x+1/3, -y+2/3, -z+2/3'
'y+1/3, -x+y+2/3, -z+2/3'
'x-y+1/3, x+2/3, -z+2/3'
'-y+1/3, -x+2/3, z+1/6'
'-x+y+1/3, y+2/3, z+1/6'
'x+1/3, x-y+2/3, z+1/6'

loop_
_atom_site_label
_atom_site_type_symbol
_atom_site_fract_x
_atom_site_fract_y
_atom_site_fract_z
_atom_site_U_iso_or_equiv
_atom_site_adp_type
_atom_site_occupancy
_atom_site_site_symmetry_order
_atom_site_calc_flag
_atom_site_refinement_flags_posn
_atom_site_refinement_flags_adp
_atom_site_refinement_flags_occupancy
_atom_site_disorder_assembly
_atom_site_disorder_group
Zn1 Zn 0.47253(4) 0.25073(4) 0.20273(2) 0.1418(3) Uani 1 1 d . . . . .
Zn2 Zn 0.54457(4) 0.40249(5) 0.22231(2) 0.1533(3) Uani 1 1 d . . . . .
Zn3 Zn 0.666667 0.333333 0.19947(2) 0.1376(4) Uani 1 3 d S T P . .
Zn4 Zn 0.666667 0.333333 0.22794(3) 0.2746(12) Uani 1 3 d S T P . .
O1 O 0.3979(2) 0.2031(2) 0.22186(4) 0.1438(15) Uani 1 1 d . . . . .
O2 O 0.4427(2) 0.3240(2) 0.23350(4) 0.1477(14) Uani 1 1 d . . . . .
O3 O 0.4673(2) 0.1817(2) 0.18290(5) 0.1601(17) Uani 1 1 d . . . . .
O4 O 0.6387(3) 0.3967(3) 0.18309(5) 0.181(2) Uani 1 1 d . . . . .
O5 O 0.44366(17) 0.32353(19) 0.19102(4) 0.1303(12) Uani 1 1 d . . . . .
O6 O 0.5115(2) 0.4417(2) 0.20268(4) 0.1368(14) Uani 1 1 d . . . . .
O7 O 0.8681(4) 0.3956(2) 0.24147(5) 0.233(2) Uani 1 1 d . . . . .
O8 O 0.7301(4) 0.3122(4) 0.24244(5) 0.271(4) Uani 1 1 d . . . . .
O9 O 0.5776(2) 0.3230(2) 0.21393(3) 0.1445(14) Uani 1 1 d . . . . .
C1 C 0.3982(3) 0.2487(3) 0.23380(7) 0.134(2) Uani 1 1 d . . . . .
C2 C 0.3509(3) 0.2147(3) 0.24852(6) 0.126(2) Uani 1 1 d . . . . .
C3 C 0.3599(3) 0.2658(3) 0.26220(6) 0.135(2) Uani 1 1 d . . . . .
H3 H 0.395260 0.320385 0.261779 0.162 Uiso 1 1 calc R U . . .
C4 C 0.3127(3) 0.2292(3) 0.27629(6) 0.132(2) Uani 1 1 d . . . . .
C5 C 0.2585(3) 0.1476(3) 0.27748(7) 0.128(2) Uani 1 1 d . . . . .
C6 C 0.2556(4) 0.1014(3) 0.26382(7) 0.148(3) Uani 1 1 d . . . . .
H6 H 0.221484 0.046591 0.264233 0.177 Uiso 1 1 calc R U . . .
C7 C 0.3002(3) 0.1334(3) 0.25014(8) 0.151(3) Uani 1 1 d . . . . .
H7 H 0.297276 0.100087 0.241333 0.181 Uiso 1 1 calc R U . . .
C8 C 0.5306(4) 0.1988(3) 0.17716(8) 0.159(3) Uani 1 1 d . . . . .
C9 C 0.1650(3) 0.1338(3) 0.32625(5) 0.1258(19) Uani 1 1 d . . . . .
C10 C 0.2264(3) 0.2026(3) 0.31931(6) 0.129(2) Uani 1 1 d . . . . .
H10 H 0.251532 0.249260 0.325666 0.155 Uiso 1 1 calc R U . . .
C11 C 0.2495(3) 0.2014(3) 0.30316(6) 0.139(2) Uani 1 1 d . . . . .
C12 C 0.2142(3) 0.1287(3) 0.29412(6) 0.1179(18) Uani 1 1 d . . . . .
C13 C 0.1591(3) 0.0608(3) 0.30083(7) 0.145(3) Uani 1 1 d . . . . .
H13 H 0.136674 0.013663 0.294614 0.174 Uiso 1 1 calc R U . . .
C14 C 0.1354(3) 0.0617(3) 0.31762(8) 0.142(2) Uani 1 1 d . . . . .
H14 H 0.099917 0.014245 0.322983 0.171 Uiso 1 1 calc R U . . .
C15 C 0.3174(3) 0.2714(3) 0.29364(6) 0.137(2) Uani 1 1 d . . . . .
H15A H 0.368328 0.290226 0.299215 0.164 Uiso 1 1 calc R U . . .
H15B H 0.307312 0.315340 0.292227 0.164 Uiso 1 1 calc R U . . .
C16 C 0.4705(3) 0.3992(3) 0.19147(5) 0.1142(16) Uani 1 1 d . . . . .
C17 C 0.4487(3) 0.4314(3) 0.17676(6) 0.136(2) Uani 1 1 d . . . . .
C18 C 0.4135(3) 0.3873(3) 0.16322(7) 0.141(2) Uani 1 1 d . . . . .
H18 H 0.399592 0.333847 0.163225 0.169 Uiso 1 1 calc R U . . .
C19 C 0.3963(3) 0.4200(3) 0.14846(6) 0.148(2) Uani 1 1 d . . . . .
C20 C 0.4191(3) 0.4990(3) 0.14783(7) 0.137(2) Uani 1 1 d . . . . .
C21 C 0.4514(3) 0.5476(4) 0.16245(9) 0.154(2) Uani 1 1 d . . . . .
H21 H 0.460042 0.599300 0.162709 0.185 Uiso 1 1 calc R U . . .
C22 C 0.4711(3) 0.5135(3) 0.17730(8) 0.147(2) Uani 1 1 d . . . . .
H22 H 0.497240 0.544800 0.186689 0.177 Uiso 1 1 calc R U . . .
C23 C 0.8091(6) 0.3483(4) 0.24896(7) 0.325(4) Uani 1 1 d . . . . .
C24 C 0.3374(4) 0.5093(5) 0.09977(9) 0.260(5) Uani 1 1 d . . . . .
C25 C 0.3285(4) 0.4410(4) 0.10619(8) 0.187(3) Uani 1 1 d . . . . .
H25 H 0.301742 0.393343 0.100212 0.225 Uiso 1 1 calc R U . . .
C26 C 0.3619(4) 0.4446(4) 0.12262(7) 0.177(2) Uani 1 1 d . . . . .
C27 C 0.3914(3) 0.5103(3) 0.13110(8) 0.165(2) Uani 1 1 d . . . . .
C28 C 0.4050(4) 0.5826(4) 0.12520(9) 0.186(3) Uani 1 1 d . . . . .
H28 H 0.427625 0.627543 0.132106 0.223 Uiso 1 1 calc R U . . .
C29 C 0.3838(4) 0.5862(4) 0.10854(12) 0.251(3) Uani 1 1 d . . . . .
H29 H 0.398094 0.634363 0.103228 0.302 Uiso 1 1 calc R U . . .
C30 C 0.3561(4) 0.3769(4) 0.13307(6) 0.187(3) Uani 1 1 d . . . . .
H30A H 0.301214 0.336510 0.135230 0.225 Uiso 1 1 calc R U . . .
H30B H 0.383873 0.352464 0.127761 0.225 Uiso 1 1 calc R U . . .

loop_
_atom_site_aniso_label
_atom_site_aniso_U_11
_atom_site_aniso_U_22
_atom_site_aniso_U_33
_atom_site_aniso_U_23
_atom_site_aniso_U_13
_atom_site_aniso_U_12
Zn1 0.1700(4) 0.2094(5) 0.0783(3) 0.0135(3) 0.0184(3) 0.1190(3)
Zn2 0.1543(4) 0.2030(6) 0.0950(4) 0.0191(4) 0.0073(4) 0.0837(4)
Zn3 0.1722(6) 0.1722(6) 0.0683(5) 0.000 0.000 0.0861(3)
Zn4 0.3221(18) 0.3221(18) 0.1797(16) 0.000 0.000 0.1610(9)
O1 0.170(2) 0.172(2) 0.0822(19) 0.0035(18) 0.0243(19) 0.0803(17)
O2 0.175(2) 0.159(2) 0.117(2) 0.026(2) 0.0526(19) 0.0890(16)
O3 0.201(3) 0.155(2) 0.113(2) -0.036(2) -0.014(2) 0.0803(19)
O4 0.172(3) 0.218(4) 0.117(3) 0.021(3) 0.004(3) 0.070(3)
O5 0.1283(18) 0.173(2) 0.1028(19) 0.0282(18) 0.0017(17) 0.0849(13)
O6 0.156(2) 0.176(2) 0.0788(18) 0.0001(18) 0.0051(18) 0.0841(16)
O7 0.457(5) 0.225(3) 0.084(2) 0.024(2) 0.004(3) 0.221(2)
O8 0.335(5) 0.384(7) 0.086(2) -0.038(3) -0.056(3) 0.174(4)
O9 0.175(2) 0.230(3) 0.0597(16) -0.0121(17) -0.0063(15) 0.1249(15)
C1 0.150(3) 0.152(3) 0.106(3) 0.011(3) 0.025(3) 0.080(2)
C2 0.134(3) 0.140(3) 0.083(3) -0.005(3) 0.003(3) 0.053(2)
C3 0.172(4) 0.121(3) 0.088(3) 0.020(3) 0.026(3) 0.056(3)
C4 0.177(4) 0.118(3) 0.089(3) 0.004(3) 0.007(3) 0.066(2)
C5 0.151(3) 0.118(3) 0.110(3) -0.002(3) -0.002(3) 0.064(2)
C6 0.166(4) 0.095(3) 0.139(4) -0.012(3) 0.014(4) 0.034(3)
C7 0.159(4) 0.127(4) 0.126(4) -0.001(3) 0.039(3) 0.042(3)
C8 0.163(4) 0.145(4) 0.164(5) 0.013(4) -0.037(4) 0.072(3)
C9 0.127(3) 0.175(3) 0.081(3) 0.045(3) 0.032(2) 0.081(2)
C10 0.139(3) 0.157(3) 0.092(3) 0.019(3) 0.012(3) 0.074(2)
C11 0.186(3) 0.167(3) 0.086(3) 0.009(3) 0.029(3) 0.104(2)
C12 0.151(3) 0.129(3) 0.084(3) 0.011(2) 0.005(3) 0.078(2)
C13 0.149(4) 0.127(4) 0.108(3) 0.020(3) 0.039(3) 0.031(3)
C14 0.128(3) 0.139(3) 0.158(4) 0.033(3) 0.028(3) 0.065(2)
C15 0.169(4) 0.131(3) 0.098(3) 0.009(3) 0.050(3) 0.066(2)
C16 0.134(2) 0.159(3) 0.075(2) 0.029(2) 0.028(2) 0.0919(18)
C17 0.142(3) 0.157(3) 0.104(3) 0.019(3) 0.019(3) 0.071(2)
C18 0.152(3) 0.165(3) 0.125(4) -0.001(3) 0.011(3) 0.095(2)
C19 0.168(3) 0.239(4) 0.075(3) 0.029(3) 0.016(3) 0.130(2)
C20 0.153(3) 0.131(3) 0.145(4) 0.053(3) 0.033(3) 0.086(2)
C21 0.151(3) 0.187(4) 0.131(4) 0.009(4) -0.008(4) 0.089(3)
C22 0.106(3) 0.200(4) 0.128(4) 0.002(4) 0.001(3) 0.071(3)
C23 0.746(9) 0.318(4) 0.065(3) 0.018(3) -0.050(4) 0.381(4)
C24 0.184(5) 0.429(9) 0.158(5) 0.147(5) 0.062(4) 0.146(5)
C25 0.192(4) 0.252(5) 0.149(5) 0.068(4) 0.024(4) 0.135(3)
C26 0.263(4) 0.246(4) 0.095(3) 0.018(3) 0.021(3) 0.182(3)
C27 0.178(3) 0.238(3) 0.150(4) 0.098(3) 0.064(3) 0.1571(19)
C28 0.188(4) 0.237(5) 0.163(5) 0.073(4) 0.033(4) 0.129(3)
C29 0.192(4) 0.328(5) 0.285(7) 0.190(5) 0.096(5) 0.169(3)
C30 0.245(4) 0.273(5) 0.108(4) 0.045(4) 0.026(4) 0.178(3)

loop_
_atom_type_symbol
_atom_type_description
_atom_type_scat_dispersion_real
_atom_type_scat_dispersion_imag
_atom_type_scat_source
C C 0.0033 0.0016 'International Tables Vol C Tables 4.2.6.8 and 6.1.1.4'
H H 0.0000 0.0000 'International Tables Vol C Tables 4.2.6.8 and 6.1.1.4'
O O 0.0106 0.0060 'International Tables Vol C Tables 4.2.6.8 and 6.1.1.4'
Zn Zn 0.2839 1.4301 'International Tables Vol C Tables 4.2.6.8 and 6.1.1.4'

loop_
_geom_angle_atom_site_label_1
_geom_angle_atom_site_label_2
_geom_angle_atom_site_label_3
_geom_angle
_geom_angle_site_symmetry_1
_geom_angle_site_symmetry_3
_geom_angle_publ_flag
O1 Zn1 O5 106.66(16) . . ?
O1 Zn1 O9 103.93(13) . . ?
O5 Zn1 O9 104.86(15) . . ?
O1 Zn1 O3 119.89(14) . . ?
O5 Zn1 O3 99.92(17) . . ?
O9 Zn1 O3 119.84(17) . . ?
O1 Zn1 Zn2 86.42(10) . . ?
O5 Zn1 Zn2 72.48(9) . . ?
O9 Zn1 Zn2 43.34(13) . . ?
O3 Zn1 Zn2 153.56(11) . . ?
O6 Zn2 O7 122.0(2) . 2_655 ?
O6 Zn2 O2 104.65(16) . . ?
O7 Zn2 O2 101.71(17) 2_655 . ?
O6 Zn2 O9 108.70(15) . . ?
O7 Zn2 O9 117.8(2) 2_655 . ?
O2 Zn2 O9 97.52(16) . . ?
O6 Zn2 Zn1 83.75(11) . . ?
O7 Zn2 Zn1 154.10(19) 2_655 . ?
O2 Zn2 Zn1 71.33(11) . . ?
O9 Zn2 Zn1 42.22(9) . . ?
O9 Zn3 O9 90.55(13) . 2_655 ?
O9 Zn3 O9 90.55(13) . 3_665 ?
O9 Zn3 O9 90.55(13) 2_655 3_665 ?
O9 Zn3 O4 169.93(16) . 3_665 ?
O9 Zn3 O4 99.20(15) 2_655 3_665 ?
O9 Zn3 O4 86.84(18) 3_665 3_665 ?
O9 Zn3 O4 99.19(15) . 2_655 ?
O9 Zn3 O4 86.84(18) 2_655 2_655 ?
O9 Zn3 O4 169.93(16) 3_665 2_655 ?
O4 Zn3 O4 84.0(2) 3_665 2_655 ?
O9 Zn3 O4 86.84(18) . . ?
O9 Zn3 O4 169.93(16) 2_655 . ?
O9 Zn3 O4 99.20(15) 3_665 . ?
O4 Zn3 O4 84.0(2) 3_665 . ?
O4 Zn3 O4 84.0(2) 2_655 . ?
O9 Zn3 Zn4 55.13(9) . . ?
O9 Zn3 Zn4 55.12(9) 2_655 . ?
O9 Zn3 Zn4 55.12(9) 3_665 . ?
O4 Zn3 Zn4 129.42(14) 3_665 . ?
O4 Zn3 Zn4 129.42(14) 2_655 . ?
O4 Zn3 Zn4 129.43(14) . . ?
O8 Zn4 O8 86.5(3) 2_655 3_665 ?
O8 Zn4 O8 86.5(3) 2_655 . ?
O8 Zn4 O8 86.5(3) 3_665 . ?
O8 Zn4 O9 163.4(2) 2_655 2_655 ?
O8 Zn4 O9 103.2(2) 3_665 2_655 ?
O8 Zn4 O9 80.8(2) . 2_655 ?
O8 Zn4 O9 80.8(2) 2_655 3_665 ?
O8 Zn4 O9 163.4(2) 3_665 3_665 ?
O8 Zn4 O9 103.2(2) . 3_665 ?
O9 Zn4 O9 91.72(15) 2_655 3_665 ?
O8 Zn4 O9 103.2(2) 2_655 . ?
O8 Zn4 O9 80.8(2) 3_665 . ?
O8 Zn4 O9 163.4(2) . . ?
O9 Zn4 O9 91.71(15) 2_655 . ?
O9 Zn4 O9 91.72(15) 3_665 . ?
O8 Zn4 Zn3 127.72(19) 2_655 . ?
O8 Zn4 Zn3 127.72(19) 3_665 . ?
O8 Zn4 Zn3 127.72(19) . . ?
O9 Zn4 Zn3 55.96(11) 2_655 . ?
O9 Zn4 Zn3 55.96(11) 3_665 . ?
O9 Zn4 Zn3 55.96(11) . . ?
C1 O1 Zn1 119.2(3) . . ?
C1 O2 Zn2 136.7(4) . . ?
C8 O3 Zn1 113.9(4) . . ?
C8 O4 Zn3 140.2(4) 3_665 . ?
C16 O5 Zn1 134.3(3) . . ?
C16 O6 Zn2 123.2(4) . . ?
C23 O7 Zn2 119.2(6) . 3_665 ?
C23 O8 Zn4 141.0(5) . . ?
Zn4 O9 Zn3 68.92(15) . . ?
Zn4 O9 Zn1 147.9(2) . . ?
Zn3 O9 Zn1 110.11(14) . . ?
Zn4 O9 Zn2 109.18(14) . . ?
Zn3 O9 Zn2 133.50(18) . . ?
Zn1 O9 Zn2 94.44(18) . . ?
O2 C1 O1 122.8(5) . . ?
O2 C1 C2 117.2(5) . . ?
O1 C1 C2 119.9(5) . . ?
C7 C2 C3 119.7(5) . . ?
C7 C2 C1 122.0(5) . . ?
C3 C2 C1 118.3(4) . . ?
C4 C3 C2 115.7(4) . . ?
C4 C3 H3 122.1 . . ?
C2 C3 H3 122.1 . . ?
C3 C4 C5 124.2(5) . . ?
C3 C4 C15 125.4(4) . . ?
C5 C4 C15 110.2(4) . . ?
C6 C5 C4 116.4(5) . . ?
C6 C5 C12 133.3(4) . . ?
C4 C5 C12 110.3(4) . . ?
C7 C6 C5 121.7(5) . . ?
C7 C6 H6 119.2 . . ?
C5 C6 H6 119.2 . . ?
C6 C7 C2 122.2(6) . . ?
C6 C7 H7 118.9 . . ?
C2 C7 H7 118.9 . . ?
O3 C8 O4 132.2(6) . 2_655 ?
O3 C8 C9 117.8(5) . 28 ?
O4 C8 C9 110.0(5) 2_655 28 ?
C10 C9 C14 119.9(5) . . ?
C10 C9 C8 119.6(5) . 34 ?
C14 C9 C8 120.3(4) . 34 ?
C11 C10 C9 119.3(5) . . ?
C11 C10 H10 120.4 . . ?
C9 C10 H10 120.4 . . ?
C10 C11 C12 119.4(4) . . ?
C10 C11 C15 126.2(5) . . ?
C12 C11 C15 114.1(4) . . ?
C13 C12 C11 122.6(5) . . ?
C13 C12 C5 131.9(5) . . ?
C11 C12 C5 105.3(4) . . ?
C12 C13 C14 118.1(5) . . ?
C12 C13 H13 121.0 . . ?
C14 C13 H13 121.0 . . ?
C9 C14 C13 120.0(5) . . ?
C9 C14 H14 120.0 . . ?
C13 C14 H14 120.0 . . ?
C11 C15 C4 99.5(4) . . ?
C11 C15 H15A 111.9 . . ?
C4 C15 H15A 111.9 . . ?
C11 C15 H15B 111.9 . . ?
C4 C15 H15B 111.9 . . ?
H15A C15 H15B 109.6 . . ?
O6 C16 O5 123.6(5) . . ?
O6 C16 C17 121.5(5) . . ?
O5 C16 C17 114.9(4) . . ?
C18 C17 C22 121.0(6) . . ?
C18 C17 C16 121.7(6) . . ?
C22 C17 C16 117.2(5) . . ?
C17 C18 C19 121.7(6) . . ?
C17 C18 H18 119.2 . . ?
C19 C18 H18 119.2 . . ?
C20 C19 C18 120.4(5) . . ?
C20 C19 C30 113.2(5) . . ?
C18 C19 C30 126.4(6) . . ?
C19 C20 C21 120.2(5) . . ?
C19 C20 C27 105.1(4) . . ?
C21 C20 C27 134.1(6) . . ?
C20 C21 C22 118.1(6) . . ?
C20 C21 H21 121.0 . . ?
C22 C21 H21 121.0 . . ?
C17 C22 C21 118.1(5) . . ?
C17 C22 H22 120.9 . . ?
C21 C22 H22 120.9 . . ?
O7 C23 O8 125.2(6) . . ?
O7 C23 C24 114.4(8) . 34_655 ?
O8 C23 C24 120.4(6) . 34_655 ?
C25 C24 C29 122.1(7) . . ?
C25 C24 C23 128.0(8) . 28_565 ?
C29 C24 C23 108.8(8) . 28_565 ?
C24 C25 C26 117.4(6) . . ?
C24 C25 H25 121.3 . . ?
C26 C25 H25 121.3 . . ?
C27 C26 C25 118.8(7) . . ?
C27 C26 C30 112.4(5) . . ?
C25 C26 C30 128.1(5) . . ?
C26 C27 C28 126.7(6) . . ?
C26 C27 C20 109.2(5) . . ?
C28 C27 C20 123.7(5) . . ?
C27 C28 C29 117.5(7) . . ?
C27 C28 H28 121.3 . . ?
C29 C28 H28 121.3 . . ?
C28 C29 C24 116.1(7) . . ?
C28 C29 H29 121.9 . . ?
C24 C29 H29 122.0 . . ?
C19 C30 C26 99.8(5) . . ?
C19 C30 H30A 111.8 . . ?
C26 C30 H30A 111.8 . . ?
C19 C30 H30B 111.8 . . ?
C26 C30 H30B 111.8 . . ?
H30A C30 H30B 109.5 . . ?

loop_
_geom_bond_atom_site_label_1
_geom_bond_atom_site_label_2
_geom_bond_distance
_geom_bond_site_symmetry_2
_geom_bond_publ_flag
Zn1 O1 1.970(3) . ?
Zn1 O5 1.986(4) . ?
Zn1 O9 2.008(3) . ?
Zn1 O3 2.026(4) . ?
Zn1 Zn2 2.9786(11) . ?
Zn2 O6 1.966(4) . ?
Zn2 O7 1.971(5) 2_655 ?
Zn2 O2 1.996(3) . ?
Zn2 O9 2.050(5) . ?
Zn3 O9 1.993(4) . ?
Zn3 O9 1.993(4) 2_655 ?
Zn3 O9 1.993(4) 3_665 ?
Zn3 O4 2.032(5) 3_665 ?
Zn3 O4 2.032(5) 2_655 ?
Zn3 O4 2.032(5) . ?
Zn3 Zn4 2.244(3) . ?
Zn4 O8 1.867(7) 2_655 ?
Zn4 O8 1.867(7) 3_665 ?
Zn4 O8 1.867(7) . ?
Zn4 O9 1.973(4) 2_655 ?
Zn4 O9 1.973(4) 3_665 ?
Zn4 O9 1.973(4) . ?
O1 C1 1.288(7) . ?
O2 C1 1.271(6) . ?
O3 C8 1.187(8) . ?
O4 C8 1.314(7) 3_665 ?
O5 C16 1.288(5) . ?
O6 C16 1.198(5) . ?
O7 C23 1.203(9) . ?
O8 C23 1.423(11) . ?
C1 C2 1.419(7) . ?
C2 C7 1.384(7) . ?
C2 C3 1.414(7) . ?
C3 C4 1.387(6) . ?
C3 H3 0.9300 . ?
C4 C5 1.397(6) . ?
C4 C15 1.572(7) . ?
C5 C6 1.382(8) . ?
C5 C12 1.508(7) . ?
C6 C7 1.326(8) . ?
C6 H6 0.9300 . ?
C7 H7 0.9300 . ?
C8 C9 1.515(8) 28 ?
C9 C10 1.379(6) . ?
C9 C14 1.393(8) . ?
C10 C11 1.353(7) . ?
C10 H10 0.9300 . ?
C11 C12 1.413(7) . ?
C11 C15 1.532(6) . ?
C12 C13 1.322(6) . ?
C13 C14 1.403(8) . ?
C13 H13 0.9300 . ?
C14 H14 0.9300 . ?
C15 H15A 0.9700 . ?
C15 H15B 0.9700 . ?
C16 C17 1.474(7) . ?
C17 C18 1.323(7) . ?
C17 C22 1.425(8) . ?
C18 C19 1.442(8) . ?
C18 H18 0.9300 . ?
C19 C20 1.364(8) . ?
C19 C30 1.457(7) . ?
C20 C21 1.420(8) . ?
C20 C27 1.481(8) . ?
C21 C22 1.484(9) . ?
C21 H21 0.9300 . ?
C22 H22 0.9300 . ?
C23 C24 1.491(10) 34_655 ?
C24 C25 1.345(12) . ?
C24 C29 1.471(11) . ?
C25 C26 1.433(8) . ?
C25 H25 0.9300 . ?
C26 C27 1.291(8) . ?
C26 C30 1.505(9) . ?
C27 C28 1.369(9) . ?
C28 C29 1.388(11) . ?
C28 H28 0.9300 . ?
C29 H29 0.9300 . ?
C30 H30A 0.9700 . ?
C30 H30B 0.9700 . ?

loop_
_geom_torsion_atom_site_label_1
_geom_torsion_atom_site_label_2
_geom_torsion_atom_site_label_3
_geom_torsion_atom_site_label_4
_geom_torsion
_geom_torsion_site_symmetry_1
_geom_torsion_site_symmetry_2
_geom_torsion_site_symmetry_3
_geom_torsion_site_symmetry_4
_geom_torsion_publ_flag
O8 Zn4 O8 C23 -59.9(10) 2_655 . . . ?
O8 Zn4 O8 C23 -146.6(9) 3_665 . . . ?
O9 Zn4 O8 C23 109.4(9) 2_655 . . . ?
O9 Zn4 O8 C23 19.8(9) 3_665 . . . ?
O9 Zn4 O8 C23 173.5(7) . . . . ?
Zn3 Zn4 O8 C23 76.7(10) . . . . ?
Zn2 O2 C1 O1 -23.2(9) . . . . ?
Zn2 O2 C1 C2 153.2(4) . . . . ?
Zn1 O1 C1 O2 2.8(8) . . . . ?
Zn1 O1 C1 C2 -173.4(4) . . . . ?
O2 C1 C2 C7 179.7(6) . . . . ?
O1 C1 C2 C7 -3.8(9) . . . . ?
O2 C1 C2 C3 -3.9(9) . . . . ?
O1 C1 C2 C3 172.6(5) . . . . ?
C7 C2 C3 C4 -3.0(9) . . . . ?
C1 C2 C3 C4 -179.5(6) . . . . ?
C2 C3 C4 C5 -0.4(10) . . . . ?
C2 C3 C4 C15 174.1(6) . . . . ?
C3 C4 C5 C6 2.9(10) . . . . ?
C15 C4 C5 C6 -172.3(6) . . . . ?
C3 C4 C5 C12 -177.1(6) . . . . ?
C15 C4 C5 C12 7.7(7) . . . . ?
C4 C5 C6 C7 -1.9(10) . . . . ?
C12 C5 C6 C7 178.0(7) . . . . ?
C5 C6 C7 C2 -1.4(11) . . . . ?
C3 C2 C7 C6 4.0(10) . . . . ?
C1 C2 C7 C6 -179.6(7) . . . . ?
Zn1 O3 C8 O4 16.4(10) . . . 2_655 ?
Zn1 O3 C8 C9 -162.6(4) . . . 28 ?
C14 C9 C10 C11 9.3(9) . . . . ?
C8 C9 C10 C11 -175.3(6) 34 . . . ?
C9 C10 C11 C12 -4.3(9) . . . . ?
C9 C10 C11 C15 -178.5(6) . . . . ?
C10 C11 C12 C13 -0.3(10) . . . . ?
C15 C11 C12 C13 174.6(6) . . . . ?
C10 C11 C12 C5 -175.1(6) . . . . ?
C15 C11 C12 C5 -0.2(7) . . . . ?
C6 C5 C12 C13 1.2(12) . . . . ?
C4 C5 C12 C13 -178.9(7) . . . . ?
C6 C5 C12 C11 175.3(7) . . . . ?
C4 C5 C12 C11 -4.8(7) . . . . ?
C11 C12 C13 C14 -0.2(10) . . . . ?
C5 C12 C13 C14 173.1(6) . . . . ?
C10 C9 C14 C13 -9.8(9) . . . . ?
C8 C9 C14 C13 174.9(6) 34 . . . ?
C12 C13 C14 C9 5.1(10) . . . . ?
C10 C11 C15 C4 178.8(6) . . . . ?
C12 C11 C15 C4 4.3(7) . . . . ?
C3 C4 C15 C11 177.7(6) . . . . ?
C5 C4 C15 C11 -7.1(7) . . . . ?
Zn2 O6 C16 O5 0.0(7) . . . . ?
Zn2 O6 C16 C17 -178.5(4) . . . . ?
Zn1 O5 C16 O6 -17.6(7) . . . . ?
Zn1 O5 C16 C17 160.9(3) . . . . ?
O6 C16 C17 C18 170.0(5) . . . . ?
O5 C16 C17 C18 -8.6(7) . . . . ?
O6 C16 C17 C22 -6.6(8) . . . . ?
O5 C16 C17 C22 174.8(5) . . . . ?
C22 C17 C18 C19 0.0(9) . . . . ?
C16 C17 C18 C19 -176.5(5) . . . . ?
C17 C18 C19 C20 2.8(8) . . . . ?
C17 C18 C19 C30 -178.4(6) . . . . ?
C18 C19 C20 C21 -7.6(9) . . . . ?
C30 C19 C20 C21 173.4(6) . . . . ?
C18 C19 C20 C27 -179.8(5) . . . . ?
C30 C19 C20 C27 1.3(7) . . . . ?
C19 C20 C21 C22 9.4(8) . . . . ?
C27 C20 C21 C22 178.8(5) . . . . ?
C18 C17 C22 C21 1.9(8) . . . . ?
C16 C17 C22 C21 178.6(5) . . . . ?
C20 C21 C22 C17 -6.5(8) . . . . ?
Zn2 O7 C23 O8 20.8(12) 3_665 . . . ?
Zn2 O7 C23 C24 -158.5(6) 3_665 . . 34_655 ?
Zn4 O8 C23 O7 -32.0(16) . . . . ?
Zn4 O8 C23 C24 147.3(7) . . . 34_655 ?
C29 C24 C25 C26 3.9(12) . . . . ?
C23 C24 C25 C26 171.1(7) 28_565 . . . ?
C24 C25 C26 C27 6.8(10) . . . . ?
C24 C25 C26 C30 175.9(7) . . . . ?
C25 C26 C27 C28 -10.0(10) . . . . ?
C30 C26 C27 C28 179.3(6) . . . . ?
C25 C26 C27 C20 177.7(5) . . . . ?
C30 C26 C27 C20 7.0(7) . . . . ?
C19 C20 C27 C26 -5.1(7) . . . . ?
C21 C20 C27 C26 -175.6(6) . . . . ?
C19 C20 C27 C28 -177.7(6) . . . . ?
C21 C20 C27 C28 11.8(10) . . . . ?
C26 C27 C28 C29 1.4(10) . . . . ?
C20 C27 C28 C29 172.7(6) . . . . ?
C27 C28 C29 C24 9.2(11) . . . . ?
C25 C24 C29 C28 -11.9(12) . . . . ?
C23 C24 C29 C28 178.7(7) 28_565 . . . ?
C20 C19 C30 C26 2.4(7) . . . . ?
C18 C19 C30 C26 -176.5(6) . . . . ?
C27 C26 C30 C19 -5.8(7) . . . . ?
C25 C26 C30 C19 -175.5(7) . . . . ?

loop_
_platon_squeeze_void_nr
_platon_squeeze_void_average_x
_platon_squeeze_void_average_y
_platon_squeeze_void_average_z
_platon_squeeze_void_volume
_platon_squeeze_void_count_electrons
_platon_squeeze_void_content
1 0.000 0.000 0.000 69 5 ' '
2 -0.004 0.498 0.002 2347 297 ' '
3 0.000 0.000 0.500 69 5 ' '
4 0.075 0.237 0.049 15 3 ' '
5 0.075 0.838 0.549 15 3 ' '
6 0.096 0.592 0.216 15 3 ' '
7 0.096 0.504 0.716 15 3 ' '
8 0.162 0.925 0.049 15 3 ' '
9 0.162 0.237 0.549 15 3 ' '
10 0.171 0.429 0.118 14 3 ' '
11 0.171 0.742 0.618 15 3 ' '
12 0.237 0.075 0.451 15 3 ' '
13 0.237 0.162 0.951 15 3 ' '
14 0.258 0.829 0.118 15 3 ' '
15 0.258 0.429 0.618 15 3 ' '
16 0.333 0.667 0.167 67 5 ' '
17 0.333 0.667 0.667 68 5 ' '
18 0.408 0.504 0.216 15 3 ' '
19 0.408 0.904 0.716 15 2 ' '
20 0.429 0.171 0.382 15 3 ' '
21 0.429 0.258 0.882 15 3 ' '
22 0.495 0.904 0.216 14 3 ' '
23 0.495 0.592 0.716 15 3 ' '
24 0.504 0.408 0.284 15 3 ' '
25 0.504 0.096 0.784 15 3 ' '
26 0.570 0.742 0.118 15 3 ' '
27 0.570 0.829 0.618 15 3 ' '
28 0.592 0.096 0.284 15 3 ' '
29 0.592 0.496 0.784 15 3 ' '
30 0.667 0.333 0.333 67 5 ' '
31 0.667 0.333 0.833 68 5 ' '
32 0.742 0.571 0.382 15 3 ' '
33 0.742 0.171 0.882 15 3 ' '
34 0.763 0.838 0.049 15 3 ' '
35 0.763 0.925 0.549 15 3 ' '
36 0.829 0.258 0.382 15 3 ' '
37 0.829 0.570 0.882 15 3 ' '
38 0.838 0.763 0.451 15 3 ' '
39 0.838 0.075 0.951 15 3 ' '
40 0.904 0.495 0.284 14 3 ' '
41 0.904 0.408 0.784 15 3 ' '
42 0.925 0.162 0.451 15 3 ' '
43 0.925 0.763 0.951 15 3 ' '
